data_1518767
loop_
_publ_author_name
'Okamoto, Noriko'
'Sueda, Takuya'
'Minami, Hideki'
'Miwa, Yoshihisa'
'Yanada, Reiko'

_publ_section_title
;
 Regioselective Iodoazidation of Alkynes: Synthesis of
 \a,\a-Diazidoketones
;
_journal_name_full 'Organic Letters'
_journal_page_first 150226085504000
_journal_paper_doi 10.1021/acs.orglett.5b00395
_journal_year 2015
_chemical_formula_moiety 'C16 H11 Br N6 O3'
_chemical_formula_sum 'C16 H11 Br N6 O3'
_chemical_formula_weight 415.21
_space_group_crystal_system monoclinic
_space_group_IT_number 14
_space_group_name_Hall '-P 2ybc'
_space_group_name_H-M_alt 'P 1 21/c 1'
_symmetry_space_group_name_Hall '-P 2ybc'
_symmetry_space_group_name_H-M 'P 1 21/c 1'
_atom_sites_solution_hydrogens geom
_atom_sites_solution_primary direct
_atom_sites_solution_secondary difmap
_cell_angle_alpha 90.0000
_cell_angle_beta 111.672(15)
_cell_angle_gamma 90.0000
_cell_formula_units_Z 4
_cell_length_a 17.554(5)
_cell_length_b 6.4450(19)
_cell_length_c 15.846(4)
_cell_measurement_reflns_used 14770
_cell_measurement_temperature 123
_cell_measurement_theta_max 68.32
_cell_measurement_theta_min 3.00
_cell_volume 1666.0(8)
_computing_cell_refinement 'RAPID AUTO'
_computing_data_collection 'RAPID AUTO (Rigaku, ????)'
_computing_data_reduction 'RAPID AUTO'
_computing_molecular_graphics 'CrystalStructure 4.1'
_computing_publication_material 'CrystalStructure 4.1 (Rigaku, 2014)'
_computing_structure_refinement 'CRYSTALS (Carruthers, et al., 1999)'
_computing_structure_solution 'SIR2011 (Burla, et al., 2012)'
_diffrn_ambient_temperature 123
_diffrn_detector_area_resol_mean 10.000
_diffrn_measured_fraction_theta_full 0.965
_diffrn_measured_fraction_theta_max 0.965
_diffrn_measurement_device_type 'Rigaku R-AXIS RAPID'
_diffrn_measurement_method \w
_diffrn_radiation_type 'Cu K\a'
_diffrn_radiation_wavelength 1.54187
_diffrn_reflns_av_R_equivalents 0.0422
_diffrn_reflns_limit_h_max 21
_diffrn_reflns_limit_h_min -20
_diffrn_reflns_limit_k_max 7
_diffrn_reflns_limit_k_min -7
_diffrn_reflns_limit_l_max 18
_diffrn_reflns_limit_l_min -18
_diffrn_reflns_number 14632
_diffrn_reflns_theta_full 68.22
_diffrn_reflns_theta_max 68.22
_diffrn_reflns_theta_min 5.424
_diffrn_standards_number 0
_exptl_absorpt_coefficient_mu 3.652
_exptl_absorpt_correction_T_max 0.694
_exptl_absorpt_correction_T_min 0.363
_exptl_absorpt_correction_type multi-scan
_exptl_absorpt_process_details 'ABSCOR (Rigaku, 1995)'
_exptl_crystal_colour colorless
_exptl_crystal_density_diffrn 1.655
_exptl_crystal_density_method 'not measured'
_exptl_crystal_description block
_exptl_crystal_F_000 832.00
_exptl_crystal_size_max 0.100
_exptl_crystal_size_mid 0.100
_exptl_crystal_size_min 0.100
_refine_diff_density_max 0.417
_refine_diff_density_min -0.831
_refine_ls_extinction_method none
_refine_ls_goodness_of_fit_ref 1.197
_refine_ls_hydrogen_treatment constr
_refine_ls_number_parameters 246
_refine_ls_number_reflns 2946
_refine_ls_R_factor_gt 0.0373
_refine_ls_shift/su_max 0.056
_refine_ls_structure_factor_coef F
_refine_ls_weighting_details
;
    Chebychev polynomial with 3 parameters (Carruthers & Watkin, 1979)
    1.2138    -0.4563    -0.7140
;
_refine_ls_weighting_scheme calc
_refine_ls_wR_factor_ref 0.0246
_reflns_number_gt 2757
_reflns_number_total 2946
_reflns_threshold_expression F>2.0\s(F)
_cod_data_source_file ol5b00395_si_002.cif
_cod_data_source_block 140806okamoto18
_cod_database_code 1518767

loop_
_symmetry_equiv_pos_site_id
_space_group_symop_operation_xyz
1 +X,+Y,+Z
2 -X,1/2+Y,1/2-Z
3 -X,-Y,-Z
4 +X,1/2-Y,1/2+Z

loop_
_atom_site_label
_atom_site_type_symbol
_atom_site_fract_x
_atom_site_fract_y
_atom_site_fract_z
_atom_site_U_iso_or_equiv
_atom_site_adp_type
_atom_site_occupancy
_atom_site_site_symmetry_multiplicity
_atom_site_calc_flag
_atom_site_refinement_flags
Br1 Br -0.129630(10) 0.21135(3) 0.52055(2) 0.02444(6) Uani 1 4 d .
O1 O 0.36126(7) 0.2199(2) 0.87826(8) 0.0137(3) Uani 1 4 d .
O2 O 0.23203(7) 0.62361(19) 0.79614(9) 0.0124(3) Uani 1 4 d .
O4 O 0.16033(8) 0.9205(2) 0.77083(10) 0.0192(4) Uani 1 4 d .
N1 N 0.38372(9) 0.5529(2) 0.78535(10) 0.0114(4) Uani 1 4 d .
N2 N 0.48059(8) 0.8275(2) 0.91704(9) 0.0093(4) Uani 1 4 d .
N3 N 0.47696(9) 0.3031(3) 0.77005(11) 0.0168(4) Uani 1 4 d .
N4 N 0.44963(9) 0.6762(2) 0.94235(10) 0.0123(4) Uani 1 4 d .
N5 N 0.43418(9) 0.4163(2) 0.78395(10) 0.0108(4) Uani 1 4 d .
N7 N 0.51788(9) 0.9598(3) 0.90559(10) 0.0153(4) Uani 1 4 d .
C1 C 0.25996(11) 0.2162(3) 1.07819(13) 0.0167(5) Uani 1 4 d .
C3 C 0.03803(11) 0.2822(3) 0.62741(13) 0.0178(5) Uani 1 4 d .
C4 C 0.35719(10) 0.3826(3) 0.91447(12) 0.0094(4) Uani 1 4 d .
C5 C 0.28536(10) 0.2228(3) 1.00512(12) 0.0132(4) Uani 1 4 d .
C6 C 0.30323(10) 0.7390(3) 0.85133(12) 0.0108(4) Uani 1 4 d .
C7 C 0.35228(11) 0.5513(3) 1.05773(12) 0.0127(4) Uani 1 4 d .
C8 C 0.28075(11) 0.3771(3) 1.14128(13) 0.0163(5) Uani 1 4 d .
C9 C 0.33163(10) 0.3908(3) 0.99436(12) 0.0092(4) Uani 1 4 d .
C10 C 0.16289(10) 0.7369(3) 0.75938(12) 0.0123(4) Uani 1 4 d .
C11 C 0.37509(10) 0.5881(3) 0.87254(11) 0.0088(4) Uani 1 4 d .
C12 C 0.01455(11) 0.6920(3) 0.66944(13) 0.0176(5) Uani 1 4 d .
C13 C 0.32668(11) 0.5440(3) 1.13118(12) 0.0165(5) Uani 1 4 d .
C14 C -0.05156(11) 0.5768(3) 0.61513(14) 0.0202(5) Uani 1 4 d .
C15 C -0.03885(11) 0.3740(3) 0.59437(13) 0.0168(5) Uani 1 4 d .
C16 C 0.10389(11) 0.3993(3) 0.68344(13) 0.0157(5) Uani 1 4 d .
C17 C 0.09267(10) 0.6050(3) 0.70373(12) 0.0135(4) Uani 1 4 d .
H1 H 0.22911 0.10476 1.08507 0.0211 Uiso 1 4 calc R
H2 H 0.04528 0.14583 0.61266 0.0206 Uiso 1 4 calc R
H3 H 0.27204 0.1148 0.96323 0.0157 Uiso 1 4 calc R
H4 H 0.38297 0.66306 1.0508 0.0155 Uiso 1 4 calc R
H5 H 0.26381 0.37322 1.19036 0.0198 Uiso 1 4 calc R
H6 H 0.00689 0.82859 0.68356 0.0211 Uiso 1 4 calc R
H7 H 0.34061 0.65094 1.1736 0.0194 Uiso 1 4 calc R
H8 H -0.10383 0.63431 0.59242 0.0233 Uiso 1 4 calc R
H9 H 0.15572 0.33957 0.70736 0.0185 Uiso 1 4 calc R
H10 H 0.30843 0.85841 0.81656 0.0123 Uiso 1 4 calc R
H11 H 0.29442 0.7864 0.90512 0.0120 Uiso 1 4 calc R

loop_
_atom_site_aniso_label
_atom_site_aniso_U_11
_atom_site_aniso_U_22
_atom_site_aniso_U_33
_atom_site_aniso_U_12
_atom_site_aniso_U_13
_atom_site_aniso_U_23
Br1 0.01587(11) 0.02282(13) 0.02705(12) -0.00764(8) -0.00093(8) -0.00039(9)
O1 0.0193(6) 0.0071(6) 0.0177(6) -0.0031(5) 0.0103(5) -0.0041(5)
O2 0.0095(6) 0.0063(6) 0.0194(6) 0.0017(5) 0.0029(5) -0.0005(5)
O4 0.0150(6) 0.0089(7) 0.0319(8) 0.0029(5) 0.0066(6) -0.0014(6)
N1 0.0121(7) 0.0115(8) 0.0103(7) 0.0035(6) 0.0037(6) 0.0023(6)
N2 0.0085(6) 0.0093(8) 0.0082(7) 0.0017(6) 0.0010(5) -0.0011(6)
N3 0.0205(8) 0.0155(8) 0.0190(8) 0.0040(7) 0.0126(6) 0.0034(7)
N4 0.0125(7) 0.0103(8) 0.0110(7) -0.0039(6) 0.0008(6) 0.0029(6)
N5 0.0121(7) 0.0116(8) 0.0087(7) -0.0012(6) 0.0040(6) 0.0019(6)
N7 0.0162(8) 0.0137(9) 0.0148(8) -0.0058(7) 0.0043(6) 0.0012(6)
C1 0.0175(9) 0.0154(10) 0.0197(9) -0.0047(8) 0.0098(7) 0.0003(8)
C3 0.0167(9) 0.0116(10) 0.0234(10) -0.0016(7) 0.0053(7) -0.0009(8)
C4 0.0057(7) 0.0091(9) 0.0116(8) 0.0015(6) 0.0011(6) 0.0009(7)
C5 0.0143(8) 0.0090(9) 0.0160(9) -0.0015(7) 0.0054(7) -0.0027(7)
C6 0.0120(8) 0.0053(9) 0.0137(8) -0.0006(7) 0.0029(7) -0.0008(7)
C7 0.0149(8) 0.0101(9) 0.0125(8) -0.0038(7) 0.0045(7) -0.0008(7)
C8 0.0162(9) 0.0207(11) 0.0126(9) -0.0028(7) 0.0060(7) -0.0006(8)
C9 0.0073(7) 0.0088(9) 0.0100(8) 0.0024(6) 0.0013(6) 0.0022(7)
C10 0.0114(8) 0.0115(10) 0.0162(9) 0.0024(7) 0.0075(7) 0.0035(7)
C11 0.0101(8) 0.0058(9) 0.0096(8) -0.0009(7) 0.0026(6) 0.0009(7)
C12 0.0152(9) 0.0130(10) 0.0243(10) 0.0031(7) 0.0068(8) 0.0020(8)
C13 0.0186(9) 0.0192(11) 0.0106(9) -0.0048(8) 0.0042(7) -0.0055(7)
C14 0.0104(8) 0.0217(11) 0.0262(10) 0.0021(8) 0.0039(8) 0.0061(9)
C15 0.0135(9) 0.0166(10) 0.0173(9) -0.0075(7) 0.0019(7) 0.0017(8)
C16 0.0114(8) 0.0150(10) 0.0199(9) 0.0022(7) 0.0047(7) 0.0009(8)
C17 0.0122(9) 0.0142(10) 0.0155(9) -0.0009(7) 0.0069(7) 0.0029(7)

loop_
_atom_type_symbol
_atom_type_description
_atom_type_scat_dispersion_real
_atom_type_scat_dispersion_imag
_atom_type_scat_source
C C 0.0181 0.0091
;
International Tables for Crystallography
(Vol. C, Tables 4.2.6.8 and 6.1.1.4)
;
H H 0.0000 0.0000
;
International Tables for Crystallography
(Vol. C, Table 6.1.1.4)
;
O O 0.0492 0.0322
;
International Tables for Crystallography
(Vol. C, Tables 4.2.6.8 and 6.1.1.4)
;
N N 0.0311 0.0180
;
International Tables for Crystallography
(Vol. C, Tables 4.2.6.8 and 6.1.1.4)
;
Br Br -0.6763 1.2805
;
International Tables for Crystallography
(Vol. C, Tables 4.2.6.8 and 6.1.1.4)
;

loop_
_geom_angle_atom_site_label_1
_geom_angle_atom_site_label_2
_geom_angle_atom_site_label_3
_geom_angle
_geom_angle_publ_flag
C6 O2 C10 115.02(13) yes
N5 N1 C11 116.47(14) yes
N4 N2 N7 170.06(14) yes
N2 N4 C11 115.34(14) yes
N1 N5 N3 169.91(19) yes
C5 C1 C8 119.82(19) yes
C15 C3 C16 118.21(19) yes
O1 C4 C9 121.46(17) yes
O1 C4 C11 118.42(18) yes
C9 C4 C11 120.05(15) yes
C1 C5 C9 120.30(17) yes
O2 C6 C11 105.39(13) yes
C9 C7 C13 119.90(18) yes
C1 C8 C13 120.2(2) yes
C4 C9 C5 116.44(16) yes
C4 C9 C7 123.93(17) yes
C5 C9 C7 119.62(19) yes
O2 C10 O4 123.07(15) yes
O2 C10 C17 111.24(15) yes
O4 C10 C17 125.69(15) yes
N1 C11 N4 113.23(16) yes
N1 C11 C4 112.15(14) yes
N1 C11 C6 104.83(13) yes
N4 C11 C4 105.56(12) yes
N4 C11 C6 110.50(14) yes
C4 C11 C6 110.68(16) yes
C14 C12 C17 120.45(19) yes
C7 C13 C8 120.12(18) yes
C12 C14 C15 118.95(17) yes
Br1 C15 C3 118.27(15) yes
Br1 C15 C14 119.55(13) yes
C3 C15 C14 122.16(16) yes
C3 C16 C17 120.51(17) yes
C10 C17 C12 118.77(17) yes
C10 C17 C16 121.51(15) yes
C12 C17 C16 119.69(16) yes
C5 C1 H1 120.136 no
C8 C1 H1 120.049 no
C15 C3 H2 120.837 no
C16 C3 H2 120.949 no
C1 C5 H3 119.982 no
C9 C5 H3 119.712 no
O2 C6 H10 107.905 no
O2 C6 H11 108.181 no
C11 C6 H10 112.735 no
C11 C6 H11 113.165 no
H10 C6 H11 109.179 no
C9 C7 H4 119.858 no
C13 C7 H4 120.242 no
C1 C8 H5 120.031 no
C13 C8 H5 119.731 no
C14 C12 H6 119.792 no
C17 C12 H6 119.762 no
C7 C13 H7 119.912 no
C8 C13 H7 119.966 no
C12 C14 H8 120.614 no
C15 C14 H8 120.432 no
C3 C16 H9 119.527 no
C17 C16 H9 119.961 no

loop_
_geom_bond_atom_site_label_1
_geom_bond_atom_site_label_2
_geom_bond_distance
_geom_bond_publ_flag
Br1 C15 1.9051(18) yes
O1 C4 1.210(2) yes
O2 C6 1.4398(19) yes
O2 C10 1.350(2) yes
O4 C10 1.200(2) yes
N1 N5 1.255(2) yes
N1 C11 1.462(3) yes
N2 N4 1.252(2) yes
N2 N7 1.130(2) yes
N3 N5 1.126(2) yes
N4 C11 1.480(2) yes
C1 C5 1.387(3) yes
C1 C8 1.392(3) yes
C3 C15 1.387(3) yes
C3 C16 1.392(2) yes
C4 C9 1.492(3) yes
C4 C11 1.565(3) yes
C5 C9 1.401(3) yes
C6 C11 1.529(2) yes
C7 C9 1.393(3) yes
C7 C13 1.395(3) yes
C8 C13 1.389(3) yes
C10 C17 1.489(2) yes
C12 C14 1.379(3) yes
C12 C17 1.393(2) yes
C14 C15 1.386(3) yes
C16 C17 1.395(3) yes
C1 H1 0.930 no
C3 H2 0.930 no
C5 H3 0.930 no
C6 H10 0.970 no
C6 H11 0.970 no
C7 H4 0.930 no
C8 H5 0.930 no
C12 H6 0.930 no
C13 H7 0.930 no
C14 H8 0.930 no
C16 H9 0.930 no

loop_
_geom_contact_atom_site_label_1
_geom_contact_atom_site_label_2
_geom_contact_distance
_geom_contact_publ_flag
_geom_contact_site_symmetry_2
O1 O2 3.3807(18) no .
O1 N1 2.713(2) no .
O1 N3 3.150(2) no .
O1 N4 3.305(2) no .
O1 N5 2.624(2) no .
O1 C5 2.792(3) no .
O1 C6 3.478(2) no .
O2 N1 2.768(2) no .
O2 C4 2.777(2) no .
O2 C9 3.334(2) no .
O2 C16 2.715(2) no .
O4 C6 2.631(2) no .
O4 C12 2.874(2) no .
N1 N2 2.785(2) no .
N1 N7 3.570(2) no .
N2 N5 3.296(2) no .
N2 C4 3.585(2) no .
N2 C6 2.951(2) no .
N3 C11 3.370(3) no .
N4 N5 2.946(2) no .
N4 C7 3.036(3) no .
N4 C9 3.101(3) no .
N5 C4 2.866(3) no .
N5 C6 3.544(3) no .
N7 C11 3.366(2) no .
C1 C7 2.790(3) no .
C3 C12 2.792(3) no .
C5 C13 2.781(3) no .
C6 C7 3.290(3) no .
C6 C9 3.096(3) no .
C7 C11 3.114(3) no .
C8 C9 2.786(3) no .
C14 C16 2.783(3) no .
C15 C17 2.756(2) no .
Br1 C13 3.5729(19) no 2_546
O1 N2 3.195(2) no 1_545
O1 N2 3.4163(18) no 3_667
O1 N4 3.5467(19) no 3_667
O1 N7 3.111(2) no 1_545
O1 N7 3.494(2) no 3_667
O1 C6 3.241(2) no 1_545
O1 C8 3.545(2) no 4_554
O4 C3 3.406(2) no 1_565
O4 C14 3.236(3) no 2_556
O4 C15 3.545(3) no 2_556
O4 C16 3.378(3) no 1_565
N1 N3 3.307(3) no 2_656
N1 C13 3.451(3) no 4_564
N2 O1 3.195(2) no 1_565
N2 O1 3.4163(18) no 3_667
N2 N2 3.317(2) no 3_677
N2 N3 3.317(3) no 2_656
N2 N7 3.118(2) no 3_677
N2 C4 3.385(2) no 3_667
N2 C9 3.376(2) no 3_667
N3 N1 3.307(3) no 2_646
N3 N2 3.317(3) no 2_646
N3 N3 3.438(3) no 2_646
N3 N3 3.438(3) no 2_656
N3 N5 3.220(3) no 2_646
N3 N7 2.981(2) no 1_545
N3 N7 2.994(3) no 2_646
N3 C7 3.357(2) no 3_667
N3 C8 3.491(2) no 4_554
N3 C13 3.364(2) no 3_667
N3 C13 3.538(2) no 4_554
N4 O1 3.5467(19) no 3_667
N4 N4 3.040(2) no 3_667
N4 N7 3.259(2) no 3_677
N4 C4 3.333(2) no 3_667
N5 N3 3.220(3) no 2_656
N5 N7 3.527(2) no 1_545
N5 N7 3.417(3) no 2_646
N5 C8 3.383(2) no 4_554
N7 O1 3.111(2) no 1_565
N7 O1 3.494(2) no 3_667
N7 N2 3.118(2) no 3_677
N7 N3 2.981(2) no 1_565
N7 N3 2.994(3) no 2_656
N7 N4 3.259(2) no 3_677
N7 N5 3.527(2) no 1_565
N7 N5 3.417(3) no 2_656
N7 N7 3.317(3) no 3_677
N7 C5 3.422(2) no 3_667
N7 C9 3.392(2) no 3_667
C3 O4 3.406(2) no 1_545
C4 N2 3.385(2) no 3_667
C4 N4 3.333(2) no 3_667
C5 N7 3.422(2) no 3_667
C6 O1 3.241(2) no 1_565
C7 N3 3.357(2) no 3_667
C8 O1 3.545(2) no 4_555
C8 N3 3.491(2) no 4_555
C8 N5 3.383(2) no 4_555
C9 N2 3.376(2) no 3_667
C9 N7 3.392(2) no 3_667
C13 Br1 3.5729(19) no 2_556
C13 N1 3.451(3) no 4_565
C13 N3 3.364(2) no 3_667
C13 N3 3.538(2) no 4_555
C14 O4 3.236(3) no 2_546
C15 O4 3.545(3) no 2_546
C16 O4 3.378(3) no 1_545
Br1 H2 2.9027 no .
Br1 H8 2.9244 no .
O1 H3 2.5064 no .
O2 H9 2.3943 no .
O4 H6 2.6013 no .
O4 H10 2.4601 no .
O4 H11 2.6676 no .
N1 H10 2.5202 no .
N1 H11 3.2437 no .
N2 H4 3.3518 no .
N2 H10 2.8555 no .
N2 H11 3.2139 no .
N4 H4 2.4114 no .
N4 H10 2.8011 no .
N4 H11 2.6623 no .
N7 H10 3.4791 no .
C1 H7 3.2494 no .
C3 H8 3.2618 no .
C4 H3 2.5813 no .
C4 H4 2.7234 no .
C4 H10 3.4004 no .
C4 H11 2.8086 no .
C5 H4 3.2552 no .
C5 H5 3.2434 no .
C6 H4 2.9870 no .
C7 H3 3.2530 no .
C7 H5 3.2491 no .
C7 H11 2.7133 no .
C8 H3 3.2440 no .
C8 H4 3.2514 no .
C9 H1 3.2579 no .
C9 H7 3.2515 no .
C9 H11 2.8713 no .
C10 H6 2.6194 no .
C10 H9 2.6789 no .
C10 H10 2.5003 no .
C10 H11 2.6130 no .
C11 H4 2.8184 no .
C12 H9 3.2500 no .
C13 H1 3.2494 no .
C14 H2 3.2641 no .
C15 H6 3.2232 no .
C15 H9 3.2254 no .
C16 H6 3.2492 no .
C17 H2 3.2625 no .
C17 H8 3.2482 no .
H1 H3 2.3183 no .
H1 H5 2.3233 no .
H2 H9 2.3282 no .
H4 H7 2.3269 no .
H4 H11 2.3931 no .
H5 H7 2.3143 no .
H6 H8 2.3147 no .
Br1 H1 3.1813 no 2_556
Br1 H11 3.5363 no 2_546
O1 H5 2.8966 no 4_554
O1 H10 2.5640 no 1_545
O1 H11 3.1196 no 1_545
O2 H7 3.4998 no 4_564
O4 H2 2.9549 no 1_565
O4 H3 3.2083 no 1_565
O4 H5 2.8989 no 4_564
O4 H8 3.0275 no 2_556
O4 H9 2.8728 no 1_565
N1 H1 3.4798 no 4_554
N1 H5 3.4494 no 4_554
N1 H7 2.5224 no 4_564
N3 H4 2.9995 no 3_667
N3 H7 3.0047 no 3_667
N5 H4 3.3486 no 3_667
N5 H5 3.3689 no 4_554
N5 H7 3.3784 no 4_564
N7 H3 3.5341 no 3_667
N7 H4 2.9198 no 3_677
C1 H8 3.1027 no 2_546
C1 H9 3.2301 no 4_555
C3 H6 3.1616 no 1_545
C3 H6 3.3806 no 2_546
C5 H8 3.0381 no 2_546
C5 H11 3.2607 no 1_545
C6 H3 3.1664 no 1_565
C6 H5 3.4535 no 4_564
C6 H7 3.1985 no 4_564
C8 H9 3.0921 no 4_555
C8 H10 3.1400 no 4_565
C10 H5 3.4755 no 4_564
C11 H7 3.4240 no 4_564
C12 H2 3.1643 no 1_565
C12 H6 3.4209 no 2_546
C13 H10 3.1341 no 4_565
C14 H1 3.5366 no 2_556
C14 H6 3.3915 no 2_546
C15 H6 3.3654 no 2_546
C16 H1 3.1293 no 4_554
C16 H5 3.2786 no 4_554
C16 H6 3.3849 no 2_546
C17 H6 3.4238 no 2_546
H1 Br1 3.1813 no 2_546
H1 N1 3.4798 no 4_555
H1 C14 3.5366 no 2_546
H1 C16 3.1293 no 4_555
H1 H7 3.5108 no 1_545
H1 H8 2.8661 no 2_546
H1 H9 2.7180 no 4_555
H2 O4 2.9549 no 1_545
H2 C12 3.1643 no 1_545
H2 H5 3.5718 no 4_554
H2 H6 2.5409 no 1_545
H3 O4 3.2083 no 1_545
H3 N7 3.5341 no 3_667
H3 C6 3.1664 no 1_545
H3 H4 3.4926 no 1_545
H3 H8 2.7548 no 2_546
H3 H10 3.1043 no 1_545
H3 H11 2.3977 no 1_545
H4 N3 2.9995 no 3_667
H4 N5 3.3486 no 3_667
H4 N7 2.9198 no 3_677
H4 H3 3.4926 no 1_565
H5 O1 2.8966 no 4_555
H5 O4 2.8989 no 4_565
H5 N1 3.4494 no 4_555
H5 N5 3.3689 no 4_555
H5 C6 3.4535 no 4_565
H5 C10 3.4755 no 4_565
H5 C16 3.2786 no 4_555
H5 H2 3.5718 no 4_555
H5 H9 2.4354 no 4_555
H5 H10 2.5392 no 4_565
H6 C3 3.1616 no 1_565
H6 C3 3.3806 no 2_556
H6 C12 3.4209 no 2_556
H6 C14 3.3915 no 2_556
H6 C15 3.3654 no 2_556
H6 C16 3.3849 no 2_556
H6 C17 3.4238 no 2_556
H6 H2 2.5409 no 1_565
H7 O2 3.4998 no 4_565
H7 N1 2.5224 no 4_565
H7 N3 3.0047 no 3_667
H7 N5 3.3784 no 4_565
H7 C6 3.1985 no 4_565
H7 C11 3.4240 no 4_565
H7 H1 3.5108 no 1_565
H7 H10 2.5298 no 4_565
H8 O4 3.0275 no 2_546
H8 C1 3.1027 no 2_556
H8 C5 3.0381 no 2_556
H8 H1 2.8661 no 2_556
H8 H3 2.7548 no 2_556
H9 O4 2.8728 no 1_545
H9 C1 3.2301 no 4_554
H9 C8 3.0921 no 4_554
H9 H1 2.7180 no 4_554
H9 H5 2.4354 no 4_554
H10 O1 2.5640 no 1_565
H10 C8 3.1400 no 4_564
H10 C13 3.1341 no 4_564
H10 H3 3.1043 no 1_565
H10 H5 2.5392 no 4_564
H10 H7 2.5298 no 4_564
H11 Br1 3.5363 no 2_556
H11 O1 3.1196 no 1_565
H11 C5 3.2607 no 1_565
H11 H3 2.3977 no 1_565

loop_
_geom_torsion_atom_site_label_1
_geom_torsion_atom_site_label_2
_geom_torsion_atom_site_label_3
_geom_torsion_atom_site_label_4
_geom_torsion
_geom_torsion_publ_flag
C6 O2 C10 O4 0.5(3) no
C6 O2 C10 C17 -179.92(14) no
C10 O2 C6 C11 -171.40(14) no
N5 N1 C11 N4 66.47(19) no
N5 N1 C11 C4 -52.86(18) no
N5 N1 C11 C6 -173.01(13) no
N2 N4 C11 N1 47.7(2) no
N2 N4 C11 C4 170.71(14) no
N2 N4 C11 C6 -69.6(2) no
C5 C1 C8 C13 0.1(2) no
C8 C1 C5 C9 -0.2(2) no
C15 C3 C16 C17 -1.5(3) no
C16 C3 C15 Br1 -178.20(17) no
C16 C3 C15 C14 0.3(3) no
O1 C4 C9 C5 -22.4(2) no
O1 C4 C9 C7 156.42(13) no
O1 C4 C11 N1 7.94(19) no
O1 C4 C11 N4 -115.80(15) no
O1 C4 C11 C6 124.62(15) no
C9 C4 C11 N1 -169.00(12) no
C9 C4 C11 N4 67.26(17) no
C9 C4 C11 C6 -52.31(16) no
C11 C4 C9 C5 154.42(12) no
C11 C4 C9 C7 -26.7(2) no
C1 C5 C9 C4 179.12(13) no
C1 C5 C9 C7 0.2(2) no
O2 C6 C11 N1 67.78(16) no
O2 C6 C11 N4 -169.91(13) no
O2 C6 C11 C4 -53.34(17) no
C9 C7 C13 C8 0.1(2) no
C13 C7 C9 C4 -178.97(13) no
C13 C7 C9 C5 -0.2(2) no
C1 C8 C13 C7 -0.0(2) no
O2 C10 C17 C12 172.66(15) no
O2 C10 C17 C16 -9.1(3) no
O4 C10 C17 C12 -7.8(3) no
O4 C10 C17 C16 170.48(19) no
C14 C12 C17 C10 177.84(18) no
C14 C12 C17 C16 -0.4(3) no
C17 C12 C14 C15 -0.8(3) no
C12 C14 C15 Br1 179.30(17) no
C12 C14 C15 C3 0.9(3) no
C3 C16 C17 C10 -176.64(18) no
C3 C16 C17 C12 1.6(3) no
